data_7204861
loop_
_publ_author_name
'Carlucci, Lucia'
'Ciani, Gianfranco'
'Proserpio, Davide M.'
'Spadacini, Laura'

_publ_section_title
;
 Supramolecular isomers in the same crystal: a new case involving two
 different types of layers polycatenated in the 3D architecture of
 [Cu(bix)2(SO4)]&#xFFFD;7.5H2O [bix =
 1,4-bis(imidazol-1-ylmethyl)benzene]
;
_journal_issue 20
_journal_name_full CrystEngComm
_journal_page_first 96
_journal_paper_doi 10.1039/b402935f
_journal_volume 6
_journal_year 2004
_chemical_formula_sum 'C28 H43 Cu N8 O11.5 S'
_chemical_formula_weight 771.30
_space_group_IT_number 15
_symmetry_cell_setting monoclinic
_symmetry_Int_Tables_number 15
_symmetry_space_group_name_Hall '-C 2yc'
_symmetry_space_group_name_H-M 'C 1 2/c 1'
_atom_sites_solution_hydrogens geom
_atom_sites_solution_primary direct
_atom_sites_solution_secondary difmap
_cell_angle_alpha 90.00
_cell_angle_beta 102.008(17)
_cell_angle_gamma 90.00
_cell_formula_units_Z 8
_cell_length_a 23.548(11)
_cell_length_b 18.524(8)
_cell_length_c 16.469(8)
_cell_measurement_reflns_used 726
_cell_measurement_temperature 293(2)
_cell_measurement_theta_max 16
_cell_measurement_theta_min 3
_cell_volume 7027(6)
_computing_molecular_graphics SCHAKAL
_computing_structure_refinement 'SHELXL-97 (Sheldrick, 1997)'
_computing_structure_solution SIR92
_diffrn_ambient_temperature 293(2)
_diffrn_detector_type CCD_plate
_diffrn_measured_fraction_theta_full 0.999
_diffrn_measured_fraction_theta_max 0.999
_diffrn_measurement_device SMART
_diffrn_measurement_method omega-scan
_diffrn_radiation_monochromator graphite
_diffrn_radiation_source 'fine-focus sealed tube'
_diffrn_radiation_type MoK\a
_diffrn_radiation_wavelength 0.71073
_diffrn_reflns_av_R_equivalents 0.1433
_diffrn_reflns_av_sigmaI/netI 0.1385
_diffrn_reflns_limit_h_max 26
_diffrn_reflns_limit_h_min -26
_diffrn_reflns_limit_k_max 20
_diffrn_reflns_limit_k_min -20
_diffrn_reflns_limit_l_max 18
_diffrn_reflns_limit_l_min -18
_diffrn_reflns_number 24638
_diffrn_reflns_theta_full 23.26
_diffrn_reflns_theta_max 23.26
_diffrn_reflns_theta_min 1.41
_diffrn_standards_decay_% 0
_exptl_absorpt_coefficient_mu 0.750
_exptl_absorpt_correction_T_max 1.00
_exptl_absorpt_correction_T_min 0.74
_exptl_absorpt_correction_type sadabs
_exptl_crystal_colour darkblue
_exptl_crystal_density_diffrn 1.458
_exptl_crystal_density_method 'not measured'
_exptl_crystal_description block
_exptl_crystal_F_000 3232
_exptl_crystal_size_max 0.08
_exptl_crystal_size_mid 0.08
_exptl_crystal_size_min 0.06
_refine_diff_density_max 1.079
_refine_diff_density_min -0.502
_refine_diff_density_rms 0.124
_refine_ls_extinction_coef 0.0008(2)
_refine_ls_extinction_expression Fc^*^=kFc[1+0.001xFc^2^\l^3^/sin(2\q)]^-1/4^
_refine_ls_extinction_method SHELXL
_refine_ls_goodness_of_fit_all 1.034
_refine_ls_hydrogen_treatment mixed
_refine_ls_matrix_type full
_refine_ls_number_parameters 440
_refine_ls_number_reflns 5061
_refine_ls_number_restraints 21
_refine_ls_restrained_S_all 1.033
_refine_ls_R_factor_all 0.1870
_refine_ls_R_factor_obs 0.0884
_refine_ls_shift/su_max 0.000
_refine_ls_shift/su_mean 0.000
_refine_ls_structure_factor_coef Fsqd
_refine_ls_weighting_details 'calc w=1/[\s^2^(Fo^2^)+(0.1435P)^2^+49.0031P] where P=(Fo^2^+2Fc^2^)/3'
_refine_ls_weighting_scheme calc
_refine_ls_wR_factor_all 0.2967
_refine_ls_wR_factor_obs 0.2300
_reflns_number_observed 2481
_reflns_number_total 5061
_reflns_observed_criterion >2sigma(I)
_cod_data_source_file b402935f.txt
_cod_data_source_block 2
_cod_depositor_comments
;
The following automatic conversions were performed:
'_symmetry_cell_setting' value 'Monoclinic' changed to 'monoclinic'
according to '/home/saulius/struct/CIF-dictionaries/cif_core.dic'
dictionary named 'cif_core.dic' version 2.4.1 from 2010-06-29.

Automatic conversion script
Id: cif_fix_enum 1527 2010-12-29 10:47:43Z saulius 
;
_cod_original_sg_symbol_H-M C2/c
_cod_original_formula_sum 'C28 H43 Cu N8 O11.50 S'
_cod_database_code 7204861
_diffrn_measurement_domega 0.30
_diffrn_measurement_rtime 43

loop_
_symmetry_equiv_pos_as_xyz
'x, y, z'
'-x, y, -z+1/2'
'x+1/2, y+1/2, z'
'-x+1/2, y+1/2, -z+1/2'
'-x, -y, -z'
'x, -y, z-1/2'
'-x+1/2, -y+1/2, -z'
'x+1/2, -y+1/2, z-1/2'

loop_
_atom_site_label
_atom_site_type_symbol
_atom_site_fract_x
_atom_site_fract_y
_atom_site_fract_z
_atom_site_U_iso_or_equiv
_atom_site_adp_type
_atom_site_occupancy
_atom_site_symmetry_multiplicity
_atom_site_calc_flag
_atom_site_refinement_flags
_atom_site_disorder_assembly
_atom_site_disorder_group
Cu1 Cu 0.0000 0.23705(9) 0.2500 0.0487(7) Uani 1 2 d S . .
N11 N 0.0486(3) 0.3148(4) 0.2167(6) 0.039(2) Uani 1 1 d . . .
N12 N 0.0989(4) 0.4157(5) 0.2201(6) 0.044(2) Uani 1 1 d . . .
N13 N 0.4493(3) 0.6584(4) 0.2802(6) 0.041(2) Uani 1 1 d . . .
N14 N 0.3989(4) 0.5579(5) 0.2640(6) 0.050(2) Uani 1 1 d . . .
C11 C 0.0737(4) 0.3684(6) 0.2626(7) 0.039(3) Uani 1 1 d . . .
H11 H 0.0740 0.3729 0.3190 0.03(3) Uiso 1 1 d R . .
C12 C 0.0894(6) 0.3910(7) 0.1404(8) 0.070(4) Uani 1 1 d . . .
H12 H 0.1016 0.4122 0.0958 0.02(2) Uiso 1 1 d R . .
C13 C 0.0592(5) 0.3293(7) 0.1404(8) 0.059(3) Uani 1 1 d . . .
H13 H 0.0469 0.3002 0.0941 0.04(3) Uiso 1 1 d R . .
C14 C 0.4224(4) 0.6109(6) 0.2258(8) 0.047(3) Uani 1 1 d . . .
H14 H 0.4203 0.6135 0.1688 0.04(3) Uiso 1 1 d R . .
C15 C 0.4124(5) 0.5718(7) 0.3472(8) 0.060(3) Uani 1 1 d . . .
H15 H 0.4023 0.5443 0.3893 0.06(4) Uiso 1 1 d R . .
C16 C 0.4428(5) 0.6337(6) 0.3551(7) 0.049(3) Uani 1 1 d . . .
H16 H 0.4578 0.6564 0.4053 0.05(3) Uiso 1 1 d R . .
C17 C 0.1285(5) 0.4832(6) 0.2509(9) 0.057(3) Uani 1 1 d . . .
H17A H 0.1269 0.4890 0.3089 0.08(4) Uiso 1 1 d R . .
H17B H 0.1081 0.5237 0.2206 0.08(4) Uiso 1 1 d R . .
C18 C 0.3684(5) 0.4943(7) 0.2249(10) 0.067(4) Uani 1 1 d . . .
H18A H 0.3699 0.4938 0.1665 0.13(7) Uiso 1 1 d R . .
H18B H 0.3880 0.4513 0.2503 0.03(3) Uiso 1 1 d R . .
C19 C 0.1904(5) 0.4848(6) 0.2428(6) 0.042(3) Uani 1 1 d . . .
C110 C 0.2116(5) 0.5433(6) 0.2049(7) 0.046(3) Uani 1 1 d . . .
H110 H 0.1868 0.5810 0.1837 0.03(3) Uiso 1 1 d R . .
C111 C 0.2285(5) 0.4300(6) 0.2760(7) 0.050(3) Uani 1 1 d . . .
H111 H 0.2152 0.3902 0.3012 0.06(3) Uiso 1 1 d R . .
C112 C 0.3059(5) 0.4925(6) 0.2325(7) 0.051(3) Uani 1 1 d . . .
C113 C 0.2674(5) 0.5461(6) 0.1990(7) 0.051(3) Uani 1 1 d . . .
H113 H 0.2807 0.5846 0.1719 0.08(4) Uiso 1 1 d R . .
C114 C 0.2844(5) 0.4344(6) 0.2710(8) 0.051(3) Uani 1 1 d . . .
H114 H 0.3096 0.3976 0.2938 0.07(4) Uiso 1 1 d R . .
Cu2 Cu 0.2500 0.7500 0.0000 0.0382(6) Uani 1 2 d S . .
N21 N 0.2351(4) 0.6430(4) -0.0072(5) 0.042(2) Uani 1 1 d . . .
N22 N 0.2445(4) 0.5267(4) -0.0265(5) 0.048(3) Uani 1 1 d . . .
N23 N 0.2347(3) 0.2452(4) 0.3775(4) 0.0291(18) Uani 1 1 d . . .
N24 N 0.2457(4) 0.2315(4) 0.2492(5) 0.035(2) Uani 1 1 d . . .
C21 C 0.2719(6) 0.5915(5) -0.0156(6) 0.046(3) Uani 1 1 d . . .
H21 H 0.3110 0.5987 -0.0149 0.04(3) Uiso 1 1 d R . .
C22 C 0.1890(6) 0.5380(6) -0.0223(8) 0.057(3) Uani 1 1 d . . .
H22 H 0.1599 0.5033 -0.0270 0.02(2) Uiso 1 1 d R . .
C23 C 0.1830(5) 0.6096(6) -0.0107(7) 0.052(3) Uani 1 1 d . . .
H23 H 0.1490 0.6328 -0.0052 0.03(3) Uiso 1 1 d R . .
C24 C 0.2734(4) 0.2386(5) 0.3303(6) 0.033(2) Uani 1 1 d . . .
H24 H 0.3134 0.2391 0.3493 0.02(2) Uiso 1 1 d R . .
C25 C 0.1818(5) 0.2415(5) 0.3280(6) 0.041(3) Uani 1 1 d . . .
H25 H 0.1468 0.2453 0.3453 0.03(2) Uiso 1 1 d R . .
C26 C 0.1872(5) 0.2312(5) 0.2469(6) 0.042(3) Uani 1 1 d . . .
H26 H 0.1575 0.2254 0.2003 0.02(2) Uiso 1 1 d R . .
C27 C 0.2710(7) 0.4583(6) -0.0481(8) 0.069(4) Uani 1 1 d . . .
H27A H 0.3111 0.4678 -0.0507 0.04(3) Uiso 1 1 d R . .
H27B H 0.2509 0.4429 -0.1029 0.04(3) Uiso 1 1 d R . .
C28 C 0.2734(6) 0.2172(6) 0.1776(7) 0.052(3) Uani 1 1 d . . .
H28A H 0.3136 0.2033 0.1980 0.08(5) Uiso 1 1 d R . .
H28B H 0.2537 0.1772 0.1455 0.08(4) Uiso 1 1 d R . .
C29 C 0.2713(6) 0.3978(5) 0.0126(7) 0.050(3) Uani 1 1 d . . .
C210 C 0.2196(6) 0.3619(6) 0.0169(7) 0.052(3) Uani 1 1 d . . .
H210 H 0.1845 0.3769 -0.0159 0.03(3) Uiso 1 1 d R . .
C211 C 0.2210(6) 0.3033(6) 0.0726(7) 0.050(3) Uani 1 1 d . . .
H211 H 0.1868 0.2789 0.0740 0.06(4) Uiso 1 1 d R . .
C212 C 0.2715(5) 0.2822(6) 0.1223(6) 0.039(3) Uani 1 1 d . . .
C213 C 0.3215(6) 0.3164(6) 0.1166(7) 0.052(3) Uani 1 1 d . . .
H213 H 0.3567 0.3009 0.1488 0.08(4) Uiso 1 1 d R . .
C214 C 0.3210(6) 0.3746(6) 0.0617(8) 0.057(3) Uani 1 1 d . . .
H211' H 0.3555 0.3981 0.0592 0.08(4) Uiso 1 1 d R . .
O11 O 0.1454(3) 0.7729(4) 0.0040(5) 0.062(2) Uani 1 1 d D . .
O12 O 0.0627(4) 0.8437(5) 0.0129(6) 0.111(4) Uani 1 1 d D . .
O13 O 0.0598(3) 0.7614(5) -0.0989(4) 0.071(3) Uani 1 1 d D . .
O14 O 0.0627(4) 0.7184(5) 0.0376(6) 0.103(4) Uani 1 1 d D . .
S S 0.08307(13) 0.77521(16) -0.01192(18) 0.0498(8) Uani 1 1 d D . .
O1W O 0.0511(7) 0.5722(9) 0.0280(11) 0.193(7) Uiso 1 1 d . . .
O2W O 0.0867(5) 0.9790(7) 0.9691(8) 0.129(4) Uiso 1 1 d . . .
O3W O 0.0547(6) 0.7411(7) 0.4442(9) 0.143(5) Uiso 1 1 d . . .
O4W O 0.0177(6) 0.8999(8) 0.4105(9) 0.158(5) Uiso 1 1 d . . .
O5W O 0.0761(10) 0.7236(12) 0.2063(14) 0.243(9) Uiso 1 1 d . . .
O6W O 0.0903(11) 0.6366(13) 0.3547(14) 0.273(10) Uiso 1 1 d . . .
O7W O 0.0000 0.8391(16) 0.2500 0.240(13) Uiso 1 2 d S . .
O8W O 0.4706(11) 0.0280(14) 0.1190(15) 0.294(12) Uiso 1 1 d . . .

loop_
_atom_site_aniso_label
_atom_site_aniso_U_11
_atom_site_aniso_U_22
_atom_site_aniso_U_33
_atom_site_aniso_U_23
_atom_site_aniso_U_13
_atom_site_aniso_U_12
Cu1 0.0341(11) 0.0336(11) 0.0839(16) 0.000 0.0245(10) 0.000
N11 0.027(5) 0.041(5) 0.048(6) -0.008(5) 0.004(5) -0.005(4)
N12 0.040(5) 0.044(5) 0.053(6) -0.008(5) 0.022(5) -0.018(4)
N13 0.030(5) 0.040(5) 0.053(6) -0.005(5) 0.008(5) -0.003(4)
N14 0.043(6) 0.042(6) 0.068(7) -0.005(5) 0.020(5) -0.016(5)
C11 0.031(6) 0.046(7) 0.041(7) -0.002(6) 0.015(5) 0.005(5)
C12 0.079(10) 0.073(9) 0.061(9) 0.001(8) 0.019(8) -0.034(8)
C13 0.055(8) 0.059(8) 0.059(9) -0.007(7) 0.003(7) -0.015(7)
C14 0.037(7) 0.043(7) 0.068(9) -0.004(7) 0.027(6) -0.002(6)
C15 0.060(9) 0.075(9) 0.044(8) 0.001(7) 0.010(7) -0.018(7)
C16 0.039(7) 0.065(8) 0.045(8) 0.005(7) 0.009(6) -0.005(6)
C17 0.059(8) 0.041(7) 0.074(10) -0.004(7) 0.020(7) -0.012(6)
C18 0.056(9) 0.045(8) 0.108(12) -0.022(8) 0.036(8) -0.025(7)
C19 0.049(7) 0.039(6) 0.042(7) -0.007(5) 0.017(6) -0.018(6)
C110 0.058(8) 0.033(6) 0.045(7) 0.002(5) 0.004(6) -0.010(6)
C111 0.061(8) 0.038(7) 0.058(8) 0.005(6) 0.027(7) -0.008(6)
C112 0.056(8) 0.046(7) 0.057(8) -0.021(6) 0.027(6) -0.018(6)
C113 0.062(9) 0.047(7) 0.047(7) 0.000(6) 0.016(7) -0.025(7)
C114 0.057(8) 0.029(6) 0.072(9) -0.005(6) 0.021(7) -0.009(6)
Cu2 0.0650(13) 0.0253(10) 0.0240(9) -0.0009(8) 0.0086(9) 0.0004(9)
N21 0.066(7) 0.024(5) 0.039(5) 0.003(4) 0.014(5) 0.000(5)
N22 0.074(7) 0.024(5) 0.051(6) 0.001(4) 0.027(6) -0.001(5)
N23 0.032(5) 0.025(4) 0.029(4) 0.002(4) 0.003(4) 0.002(4)
N24 0.039(5) 0.042(5) 0.024(4) 0.003(4) 0.008(4) 0.000(4)
C21 0.065(9) 0.033(6) 0.042(7) 0.006(5) 0.014(6) 0.006(6)
C22 0.055(9) 0.038(7) 0.078(9) -0.005(6) 0.014(7) -0.011(6)
C23 0.055(8) 0.039(7) 0.067(8) -0.001(6) 0.024(7) 0.001(6)
C24 0.031(6) 0.032(6) 0.033(5) 0.000(5) 0.002(5) 0.002(5)
C25 0.043(7) 0.041(6) 0.040(6) -0.002(5) 0.009(5) 0.001(5)
C26 0.044(7) 0.044(7) 0.032(6) 0.001(5) -0.006(5) -0.007(5)
C27 0.124(13) 0.032(7) 0.067(10) 0.004(6) 0.054(9) 0.021(7)
C28 0.079(10) 0.049(7) 0.031(6) 0.003(6) 0.021(6) 0.006(7)
C29 0.093(10) 0.027(6) 0.040(7) -0.005(5) 0.037(8) 0.001(7)
C210 0.063(8) 0.045(7) 0.045(7) 0.008(6) 0.006(7) 0.010(6)
C211 0.060(9) 0.043(7) 0.052(8) 0.005(6) 0.025(7) 0.002(6)
C212 0.062(8) 0.037(6) 0.022(5) -0.001(5) 0.015(6) 0.011(6)
C213 0.060(9) 0.053(8) 0.044(7) 0.006(6) 0.012(7) -0.002(7)
C214 0.064(9) 0.044(7) 0.063(9) -0.004(7) 0.018(8) -0.008(7)
O11 0.041(5) 0.081(6) 0.062(5) 0.002(5) 0.007(4) 0.004(4)
O12 0.119(9) 0.100(8) 0.113(9) -0.029(7) 0.019(7) 0.045(7)
O13 0.045(5) 0.113(8) 0.055(5) -0.008(5) 0.007(4) -0.007(5)
O14 0.125(9) 0.115(8) 0.078(7) 0.032(6) 0.041(7) -0.016(7)
S 0.0475(18) 0.0560(19) 0.0474(18) 0.0034(15) 0.0134(15) 0.0054(15)

loop_
_atom_type_symbol
_atom_type_description
_atom_type_scat_dispersion_real
_atom_type_scat_dispersion_imag
_atom_type_scat_source
C C 0.0033 0.0016 'International Tables Vol C Tables 4.2.6.8 and 6.1.1.4'
H H 0.0000 0.0000 'International Tables Vol C Tables 4.2.6.8 and 6.1.1.4'
Cu Cu 0.3201 1.2651 'International Tables Vol C Tables 4.2.6.8 and 6.1.1.4'
N N 0.0061 0.0033 'International Tables Vol C Tables 4.2.6.8 and 6.1.1.4'
O O 0.0106 0.0060 'International Tables Vol C Tables 4.2.6.8 and 6.1.1.4'
S S 0.1246 0.1234 'International Tables Vol C Tables 4.2.6.8 and 6.1.1.4'

loop_
_geom_angle_atom_site_label_1
_geom_angle_atom_site_label_2
_geom_angle_atom_site_label_3
_geom_angle
_geom_angle_site_symmetry_1
_geom_angle_site_symmetry_3
_geom_angle_publ_flag
N11 Cu1 N11 87.1(5) . 2 ?
N11 Cu1 N13 92.9(3) . 4_545 ?
N11 Cu1 N13 178.3(4) 2 4_545 ?
N11 Cu1 N13 178.3(4) . 3_445 ?
N11 Cu1 N13 92.9(3) 2 3_445 ?
N13 Cu1 N13 87.1(5) 4_545 3_445 ?
C11 N11 C13 103.7(9) . . ?
C11 N11 Cu1 127.3(8) . . ?
C13 N11 Cu1 128.7(8) . . ?
C11 N12 C12 106.5(9) . . ?
C11 N12 C17 127.4(10) . . ?
C12 N12 C17 126.0(10) . . ?
C14 N13 C16 105.3(10) . . ?
C14 N13 Cu1 122.8(8) . 3 ?
C16 N13 Cu1 130.9(8) . 3 ?
C14 N14 C15 107.4(10) . . ?
C14 N14 C18 126.5(11) . . ?
C15 N14 C18 125.9(11) . . ?
N11 C11 N12 113.0(10) . . ?
N11 C11 H11 123.5 . . ?
N12 C11 H11 123.6 . . ?
C13 C12 N12 105.4(11) . . ?
C13 C12 H12 127.5 . . ?
N12 C12 H12 127.1 . . ?
C12 C13 N11 111.5(11) . . ?
C12 C13 H13 124.5 . . ?
N11 C13 H13 124.0 . . ?
N13 C14 N14 110.8(11) . . ?
N13 C14 H14 124.5 . . ?
N14 C14 H14 124.7 . . ?
C16 C15 N14 105.4(11) . . ?
C16 C15 H15 127.5 . . ?
N14 C15 H15 127.0 . . ?
C15 C16 N13 111.0(11) . . ?
C15 C16 H16 124.6 . . ?
N13 C16 H16 124.3 . . ?
N12 C17 C19 112.8(9) . . ?
N12 C17 H17A 108.8 . . ?
C19 C17 H17A 109.0 . . ?
N12 C17 H17B 109.3 . . ?
C19 C17 H17B 109.1 . . ?
H17A C17 H17B 107.7 . . ?
N14 C18 C112 112.4(10) . . ?
N14 C18 H18A 109.2 . . ?
C112 C18 H18A 108.8 . . ?
N14 C18 H18B 109.1 . . ?
C112 C18 H18B 109.4 . . ?
H18A C18 H18B 107.9 . . ?
C111 C19 C110 118.8(11) . . ?
C111 C19 C17 120.9(10) . . ?
C110 C19 C17 120.2(11) . . ?
C113 C110 C19 120.7(11) . . ?
C113 C110 H110 119.5 . . ?
C19 C110 H110 119.8 . . ?
C114 C111 C19 119.6(11) . . ?
C114 C111 H111 120.2 . . ?
C19 C111 H111 120.3 . . ?
C113 C112 C114 117.8(11) . . ?
C113 C112 C18 121.6(11) . . ?
C114 C112 C18 120.5(12) . . ?
C110 C113 C112 121.1(11) . . ?
C110 C113 H113 119.9 . . ?
C112 C113 H113 119.0 . . ?
C111 C114 C112 122.0(12) . . ?
C111 C114 H114 118.9 . . ?
C112 C114 H114 119.2 . . ?
N23 Cu2 N23 180.0(4) 6_565 4 ?
N23 Cu2 N21 90.5(3) 6_565 7_565 ?
N23 Cu2 N21 89.5(3) 4 7_565 ?
N23 Cu2 N21 89.5(3) 6_565 . ?
N23 Cu2 N21 90.5(3) 4 . ?
N21 Cu2 N21 180.000(1) 7_565 . ?
C21 N21 C23 105.8(9) . . ?
C21 N21 Cu2 127.6(8) . . ?
C23 N21 Cu2 126.4(7) . . ?
C22 N22 C21 107.3(9) . . ?
C22 N22 C27 127.4(10) . . ?
C21 N22 C27 125.0(11) . . ?
C24 N23 C25 107.7(8) . . ?
C24 N23 Cu2 127.1(6) . 4_545 ?
C25 N23 Cu2 124.9(7) . 4_545 ?
C24 N24 C26 107.5(8) . . ?
C24 N24 C28 126.6(9) . . ?
C26 N24 C28 125.5(9) . . ?
N21 C21 N22 110.5(11) . . ?
N21 C21 H21 124.6 . . ?
N22 C21 H21 124.9 . . ?
N22 C22 C23 106.9(10) . . ?
N22 C22 H22 126.7 . . ?
C23 C22 H22 126.4 . . ?
C22 C23 N21 109.4(11) . . ?
C22 C23 H23 125.8 . . ?
N21 C23 H23 124.8 . . ?
N23 C24 N24 109.7(8) . . ?
N23 C24 H24 125.2 . . ?
N24 C24 H24 125.1 . . ?
N23 C25 C26 109.5(9) . . ?
N23 C25 H25 125.5 . . ?
C26 C25 H25 125.0 . . ?
N24 C26 C25 105.5(9) . . ?
N24 C26 H26 127.0 . . ?
C25 C26 H26 127.5 . . ?
N22 C27 C29 114.8(9) . . ?
N22 C27 H27A 108.5 . . ?
C29 C27 H27A 107.2 . . ?
N22 C27 H27B 109.0 . . ?
C29 C27 H27B 109.5 . . ?
H27A C27 H27B 107.6 . . ?
N24 C28 C212 112.1(9) . . ?
N24 C28 H28A 109.2 . . ?
C212 C28 H28A 109.0 . . ?
N24 C28 H28B 109.3 . . ?
C212 C28 H28B 109.4 . . ?
H28A C28 H28B 107.9 . . ?
C214 C29 C210 118.3(11) . . ?
C214 C29 C27 121.3(12) . . ?
C210 C29 C27 120.3(13) . . ?
C29 C210 C211 119.6(12) . . ?
C29 C210 H210 120.3 . . ?
C211 C210 H210 120.1 . . ?
C212 C211 C210 120.7(12) . . ?
C212 C211 H211 120.1 . . ?
C210 C211 H211 119.1 . . ?
C211 C212 C213 119.3(10) . . ?
C211 C212 C28 120.6(11) . . ?
C213 C212 C28 119.9(11) . . ?
C212 C213 C214 120.7(12) . . ?
C212 C213 H213 119.9 . . ?
C214 C213 H213 119.4 . . ?
C29 C214 C213 121.4(12) . . ?
C29 C214 H211 118.8 . . ?
C213 C214 H211 119.8 . . ?
O11 S O12 111.1(5) . . ?
O11 S O13 109.8(4) . . ?
O12 S O13 110.9(5) . . ?
O11 S O14 108.4(5) . . ?
O12 S O14 107.8(6) . . ?
O13 S O14 108.8(5) . . ?

loop_
_geom_bond_atom_site_label_1
_geom_bond_atom_site_label_2
_geom_bond_distance
_geom_bond_site_symmetry_2
_geom_bond_publ_flag
Cu1 N11 1.987(8) . ?
Cu1 N11 1.987(8) 2 ?
Cu1 N13 2.011(8) 4_545 ?
Cu1 N13 2.011(8) 3_445 ?
N11 C11 1.311(12) . ?
N11 C13 1.359(14) . ?
N12 C11 1.335(12) . ?
N12 C12 1.364(14) . ?
N12 C17 1.471(13) . ?
N13 C14 1.320(13) . ?
N13 C16 1.353(13) . ?
N13 Cu1 2.011(8) 3 ?
N14 C14 1.344(13) . ?
N14 C15 1.365(14) . ?
N14 C18 1.460(14) . ?
C11 H11 0.9311 . ?
C12 C13 1.347(16) . ?
C12 H12 0.9295 . ?
C13 H13 0.9295 . ?
C14 H14 0.9309 . ?
C15 C16 1.343(16) . ?
C15 H15 0.9303 . ?
C16 H16 0.9293 . ?
C17 C19 1.491(15) . ?
C17 H17A 0.9697 . ?
C17 H17B 0.9710 . ?
C18 C112 1.504(15) . ?
C18 H18A 0.9698 . ?
C18 H18B 0.9706 . ?
C19 C111 1.390(15) . ?
C19 C110 1.394(14) . ?
C110 C113 1.338(15) . ?
C110 H110 0.9305 . ?
C111 C114 1.338(15) . ?
C111 H111 0.9316 . ?
C112 C113 1.380(16) . ?
C112 C114 1.396(15) . ?
C113 H113 0.9295 . ?
C114 H114 0.9301 . ?
Cu2 N23 1.976(7) 6_565 ?
Cu2 N23 1.976(7) 4 ?
Cu2 N21 2.012(8) 7_565 ?
Cu2 N21 2.012(8) . ?
N21 C21 1.315(13) . ?
N21 C23 1.365(13) . ?
N22 C22 1.341(14) . ?
N22 C21 1.357(13) . ?
N22 C27 1.489(13) . ?
N23 C24 1.321(12) . ?
N23 C25 1.342(12) . ?
N23 Cu2 1.976(7) 4_545 ?
N24 C24 1.364(12) . ?
N24 C26 1.371(13) . ?
N24 C28 1.485(12) . ?
C21 H21 0.9280 . ?
C22 C23 1.351(15) . ?
C22 H22 0.9309 . ?
C23 H23 0.9295 . ?
C24 H24 0.9287 . ?
C25 C26 1.380(14) . ?
C25 H25 0.9290 . ?
C26 H26 0.9307 . ?
C27 C29 1.501(15) . ?
C27 H27A 0.9702 . ?
C27 H27B 0.9706 . ?
C28 C212 1.504(15) . ?
C28 H28A 0.9710 . ?
C28 H28B 0.9704 . ?
C29 C214 1.347(16) . ?
C29 C210 1.401(16) . ?
C210 C211 1.417(15) . ?
C210 H210 0.9308 . ?
C211 C212 1.353(15) . ?
C211 H211 0.9280 . ?
C212 C213 1.358(15) . ?
C213 C214 1.407(15) . ?
C213 H213 0.9316 . ?
C214 H211 0.9301 . ?
O11 S 1.438(7) . ?
O12 S 1.445(8) . ?
O13 S 1.446(7) . ?
O14 S 1.471(8) . ?
